data_4102224
loop_
_publ_author_name
'David A. Addy'
'Glesni A. Pierce'
'Dragoslav Vidovic'
'Dibyendu Mallick'
'Eluvathingal D. Jemmis'
'Jose M. Goicoechea'
'Simon Aldridge'

_publ_contact_author 'Simon Aldridge'
_publ_contact_author_email simon.aldridge@chem.ox.ac.uk
_publ_section_title
;
 Generation of Cationic Two-Coordinate Group-13 Ligand Systems by
 Spontaneous Halide Ejection: Remarkably Nucleophile-Resistant
 (Dimethylamino)borylene Complexes
;
_journal_name_full 'Journal of the American Chemical Society'
_journal_page_first 4586
_journal_page_last 4588
_journal_paper_doi 10.1021/ja101192e
_journal_volume 132
_journal_year 2010
_chemical_formula_moiety 'C37 H47 B2 Fe1 N1 P2'
_chemical_formula_sum 'C37 H47 B2 Fe N P2'
_chemical_formula_weight 645.20
_space_group_IT_number 14
_symmetry_cell_setting monoclinic
_symmetry_space_group_name_Hall '-P 2ybc'
_symmetry_space_group_name_H-M 'P 1 21/c 1'
_atom_sites_solution_hydrogens geom
_atom_sites_solution_primary direct
_audit_creation_date 09-06-05
_audit_creation_method CRYSTALS_ver_12.86
_cell_angle_alpha 90
_cell_angle_beta 109.6892(6)
_cell_angle_gamma 90
_cell_formula_units_Z 4
_cell_length_a 16.3137(2)
_cell_length_b 11.81600(10)
_cell_length_c 19.2319(2)
_cell_measurement_reflns_used 8044
_cell_measurement_temperature 150
_cell_measurement_theta_max 27
_cell_measurement_theta_min 5
_cell_volume 3490.45(6)
_computing_cell_refinement 'DENZO/SCALEPACK (Otwinowski & Minor, 1997)'
_computing_data_collection 'COLLECT (Nonius, 1997-2001).'
_computing_data_reduction 'DENZO/SCALEPACK (Otwinowski & Minor, 1997)'
_computing_molecular_graphics 'CAMERON (Watkin et al., 1996)'
_computing_publication_material 'CRYSTALS (Betteridge et al., 2003)'
_computing_structure_refinement 'CRYSTALS (Betteridge et al., 2003)'
_computing_structure_solution 'SIR92 (Altomare et al., 1994)'
_diffrn_ambient_temperature 150
_diffrn_measured_fraction_theta_full 0.992
_diffrn_measured_fraction_theta_max 0.990
_diffrn_measurement_device 'Nonius KappaCCD'
_diffrn_measurement_device_type Area
_diffrn_measurement_method \w
_diffrn_radiation_monochromator graphite
_diffrn_radiation_type 'Mo K\a'
_diffrn_radiation_wavelength 0.71073
_diffrn_reflns_av_R_equivalents 0.049
_diffrn_reflns_limit_h_max 21
_diffrn_reflns_limit_h_min -20
_diffrn_reflns_limit_k_max 15
_diffrn_reflns_limit_k_min -15
_diffrn_reflns_limit_l_max 24
_diffrn_reflns_limit_l_min -24
_diffrn_reflns_number 39887
_diffrn_reflns_theta_full 26.106
_diffrn_reflns_theta_max 27.480
_diffrn_reflns_theta_min 5.100
_diffrn_standards_number 0
_exptl_absorpt_coefficient_mu 0.550
_exptl_absorpt_correction_T_max 0.95
_exptl_absorpt_correction_T_min 0.91
_exptl_absorpt_correction_type multi-scan
_exptl_absorpt_process_details 'DENZO/SCALEPACK (Otwinowski & Minor, 1997)'
_exptl_crystal_colour yellow
_exptl_crystal_density_diffrn 1.228
_exptl_crystal_density_method 'not measured'
_exptl_crystal_description plate
_exptl_crystal_F_000 1368
_exptl_crystal_size_max 0.15
_exptl_crystal_size_mid 0.11
_exptl_crystal_size_min 0.10
_refine_diff_density_max 0.59
_refine_diff_density_min -0.47
_refine_ls_extinction_method None
_refine_ls_goodness_of_fit_ref 0.9703
_refine_ls_hydrogen_treatment noref
_refine_ls_matrix_type full
_refine_ls_number_parameters 388
_refine_ls_number_reflns 7917
_refine_ls_number_restraints 0
_refine_ls_R_factor_all 0.0660
_refine_ls_R_factor_gt 0.0429
_refine_ls_shift/su_max 0.001150
_refine_ls_structure_factor_coef Fsqd
_refine_ls_weighting_details
;
 Method= Modified Sheldrick 
 w=1/[\s^2^(F^2^) + ( 0.04P)^2^ + 2.74P] 
 ,where P=(max(Fo^2^,0) + 2Fc^2^)/3 
;
_refine_ls_weighting_scheme calc
_refine_ls_wR_factor_all 0.1068
_refine_ls_wR_factor_gt 0.0968
_refine_ls_wR_factor_ref 0.1067
_reflns_limit_h_max 19
_reflns_limit_h_min -21
_reflns_limit_k_max 15
_reflns_limit_k_min 0
_reflns_limit_l_max 24
_reflns_limit_l_min 0
_reflns_number_gt 5936
_reflns_number_total 7918
_reflns_threshold_expression I>2.0\s(I)
_oxford_diffrn_Wilson_B_factor 2.56
_oxford_diffrn_Wilson_scale 9.84
_oxford_refine_ls_r_factor_ref 0.0660
_oxford_refine_ls_scale 0.3258(3)
_oxford_reflns_number_all 7918
_oxford_reflns_threshold_expression_ref I>-3.0\s(I)
_oxford_structure_analysis_title 098dadv09
_cod_data_source_file ja101192e_si_001_3.cif
_cod_data_source_block 4a
_cod_original_sg_symbol_H-M 'P 1 21/c 1 '
_cod_original_formula_sum 'C37 H47 B2 Fe1 N1 P2'
_cod_database_code 4102224

loop_
_symmetry_equiv_pos_as_xyz
x,y,z
-x,-y,-z
-x,y+1/2,-z+1/2
x,-y+1/2,z+1/2

loop_
_atom_site_label
_atom_site_type_symbol
_atom_site_fract_x
_atom_site_fract_y
_atom_site_fract_z
_atom_site_U_iso_or_equiv
_atom_site_occupancy
_atom_site_adp_type
Fe1 Fe 0.332259(19) 0.75748(2) 0.468965(16) 0.0308 1.0000 Uani
P2 P 0.26595(4) 0.66621(5) 0.53147(3) 0.0370 1.0000 Uani
C3 C 0.32635(18) 0.5505(2) 0.58800(14) 0.0482 1.0000 Uani
C4 C 0.16086(18) 0.6000(2) 0.48528(17) 0.0602 1.0000 Uani
C5 C 0.24571(19) 0.7615(2) 0.59834(16) 0.0511 1.0000 Uani
C6 C 0.32634(19) 0.8305(2) 0.63393(14) 0.0507 1.0000 Uani
P7 P 0.37505(4) 0.87166(5) 0.56322(3) 0.0337 1.0000 Uani
C8 C 0.34864(18) 1.0212(2) 0.54953(14) 0.0494 1.0000 Uani
C9 C 0.49023(16) 0.8740(2) 0.61706(14) 0.0510 1.0000 Uani
C10 C 0.32528(17) 0.6906(2) 0.36628(14) 0.0479 1.0000 Uani
C11 C 0.37952(17) 0.7881(2) 0.38223(14) 0.0497 1.0000 Uani
C12 C 0.44988(16) 0.7667(3) 0.44771(16) 0.0551 1.0000 Uani
C13 C 0.44065(18) 0.6572(3) 0.47267(16) 0.0572 1.0000 Uani
C14 C 0.3634(2) 0.6106(2) 0.42261(15) 0.0545 1.0000 Uani
B15 B 0.23427(16) 0.8394(2) 0.42645(13) 0.0320 1.0000 Uani
N16 N 0.16028(12) 0.89655(15) 0.38934(10) 0.0351 1.0000 Uani
C17 C 0.15345(15) 1.02019(19) 0.38472(13) 0.0396 1.0000 Uani
C18 C 0.07864(16) 0.8391(2) 0.34803(15) 0.0510 1.0000 Uani
C19 C 0.63497(14) 0.75491(17) 0.79470(11) 0.0325 1.0000 Uani
C20 C 0.55311(15) 0.73054(19) 0.79890(12) 0.0369 1.0000 Uani
C21 C 0.50843(14) 0.6348(2) 0.76499(12) 0.0384 1.0000 Uani
C22 C 0.54750(15) 0.56258(19) 0.72846(12) 0.0382 1.0000 Uani
C23 C 0.62896(14) 0.58755(18) 0.72499(12) 0.0354 1.0000 Uani
C24 C 0.67558(13) 0.68580(17) 0.75662(11) 0.0308 1.0000 Uani
B25 B 0.77315(16) 0.7062(2) 0.75184(13) 0.0324 1.0000 Uani
C26 C 0.77315(14) 0.70331(17) 0.66632(12) 0.0331 1.0000 Uani
C27 C 0.69821(15) 0.70728(18) 0.60317(12) 0.0358 1.0000 Uani
C28 C 0.70193(16) 0.70783(19) 0.53142(12) 0.0398 1.0000 Uani
C29 C 0.78109(18) 0.70378(19) 0.52032(13) 0.0442 1.0000 Uani
C30 C 0.85690(17) 0.7009(2) 0.58151(14) 0.0446 1.0000 Uani
C31 C 0.85265(15) 0.70093(19) 0.65228(13) 0.0388 1.0000 Uani
C32 C 0.83232(13) 0.60175(19) 0.80020(12) 0.0334 1.0000 Uani
C33 C 0.86212(15) 0.50939(19) 0.77022(13) 0.0381 1.0000 Uani
C34 C 0.90952(16) 0.4202(2) 0.81268(14) 0.0452 1.0000 Uani
C35 C 0.92874(15) 0.4207(2) 0.88811(15) 0.0459 1.0000 Uani
C36 C 0.89942(16) 0.5086(2) 0.92019(13) 0.0475 1.0000 Uani
C37 C 0.85162(15) 0.5964(2) 0.87710(13) 0.0427 1.0000 Uani
C38 C 0.81116(14) 0.83238(19) 0.78293(12) 0.0366 1.0000 Uani
C39 C 0.76348(15) 0.93022(19) 0.75304(12) 0.0383 1.0000 Uani
C40 C 0.79495(17) 1.0390(2) 0.77285(13) 0.0440 1.0000 Uani
C41 C 0.87715(18) 1.0548(2) 0.82331(16) 0.0527 1.0000 Uani
C42 C 0.92657(18) 0.9619(2) 0.85401(19) 0.0661 1.0000 Uani
C43 C 0.89327(16) 0.8524(2) 0.83470(17) 0.0544 1.0000 Uani
H32 H 0.3819 0.5785 0.6214 0.0713 1.0000 Uiso
H31 H 0.2931 0.5183 0.6156 0.0711 1.0000 Uiso
H33 H 0.3377 0.4934 0.5566 0.0712 1.0000 Uiso
H42 H 0.1179 0.6607 0.4658 0.0971 1.0000 Uiso
H41 H 0.1444 0.5541 0.5206 0.0972 1.0000 Uiso
H43 H 0.1652 0.5532 0.4451 0.0972 1.0000 Uiso
H52 H 0.2291 0.7182 0.6350 0.0670 1.0000 Uiso
H51 H 0.1966 0.8123 0.5709 0.0673 1.0000 Uiso
H61 H 0.3118 0.9001 0.6556 0.0649 1.0000 Uiso
H62 H 0.3699 0.7850 0.6728 0.0642 1.0000 Uiso
H81 H 0.3729 1.0473 0.5115 0.0693 1.0000 Uiso
H82 H 0.3762 1.0617 0.5964 0.0703 1.0000 Uiso
H83 H 0.2854 1.0302 0.5344 0.0704 1.0000 Uiso
H91 H 0.5217 0.9074 0.5871 0.0741 1.0000 Uiso
H92 H 0.4985 0.9183 0.6616 0.0739 1.0000 Uiso
H93 H 0.5078 0.7946 0.6291 0.0742 1.0000 Uiso
H101 H 0.2703 0.6801 0.3229 0.0612 1.0000 Uiso
H111 H 0.3689 0.8605 0.3516 0.0674 1.0000 Uiso
H121 H 0.4989 0.8222 0.4714 0.0717 1.0000 Uiso
H131 H 0.4799 0.6207 0.5196 0.0727 1.0000 Uiso
H141 H 0.3381 0.5339 0.4251 0.0714 1.0000 Uiso
H172 H 0.1268 1.0435 0.3332 0.0629 1.0000 Uiso
H171 H 0.1181 1.0471 0.4131 0.0629 1.0000 Uiso
H173 H 0.2117 1.0526 0.4043 0.0633 1.0000 Uiso
H182 H 0.0580 0.8658 0.2950 0.0741 1.0000 Uiso
H181 H 0.0344 0.8539 0.3704 0.0741 1.0000 Uiso
H183 H 0.0895 0.7555 0.3470 0.0742 1.0000 Uiso
H191 H 0.6655 0.8225 0.8187 0.0401 1.0000 Uiso
H201 H 0.5297 0.7793 0.8257 0.0460 1.0000 Uiso
H211 H 0.4515 0.6181 0.7659 0.0474 1.0000 Uiso
H221 H 0.5179 0.4949 0.7061 0.0461 1.0000 Uiso
H231 H 0.6556 0.5368 0.6999 0.0433 1.0000 Uiso
H271 H 0.6419 0.7098 0.6093 0.0443 1.0000 Uiso
H281 H 0.6488 0.7123 0.4894 0.0504 1.0000 Uiso
H291 H 0.7850 0.7035 0.4717 0.0562 1.0000 Uiso
H301 H 0.9122 0.6985 0.5740 0.0575 1.0000 Uiso
H311 H 0.9065 0.7011 0.6944 0.0514 1.0000 Uiso
H331 H 0.8497 0.5068 0.7178 0.0465 1.0000 Uiso
H341 H 0.9286 0.3574 0.7889 0.0551 1.0000 Uiso
H351 H 0.9626 0.3587 0.9177 0.0572 1.0000 Uiso
H361 H 0.9110 0.5112 0.9726 0.0594 1.0000 Uiso
H371 H 0.8316 0.6580 0.9017 0.0523 1.0000 Uiso
H391 H 0.7065 0.9212 0.7173 0.0494 1.0000 Uiso
H401 H 0.7588 1.1050 0.7507 0.0577 1.0000 Uiso
H411 H 0.8995 1.1306 0.8374 0.0653 1.0000 Uiso
H421 H 0.9833 0.9713 0.8898 0.0757 1.0000 Uiso
H431 H 0.9284 0.7894 0.8561 0.0636 1.0000 Uiso

loop_
_atom_site_aniso_label
_atom_site_aniso_U_11
_atom_site_aniso_U_22
_atom_site_aniso_U_33
_atom_site_aniso_U_23
_atom_site_aniso_U_13
_atom_site_aniso_U_12
Fe1 0.02894(16) 0.02814(16) 0.03535(17) -0.00456(12) 0.01084(12) 0.00064(12)
P2 0.0375(3) 0.0281(3) 0.0439(3) 0.0030(2) 0.0119(3) -0.0009(2)
C3 0.0604(16) 0.0305(11) 0.0462(14) 0.0023(10) 0.0081(12) 0.0046(11)
C4 0.0472(16) 0.0561(17) 0.0696(18) 0.0162(14) 0.0097(14) -0.0163(13)
C5 0.0663(17) 0.0402(13) 0.0616(16) 0.0078(12) 0.0408(14) 0.0060(12)
C6 0.0690(18) 0.0426(14) 0.0466(14) -0.0075(11) 0.0277(13) 0.0017(13)
P7 0.0334(3) 0.0268(3) 0.0377(3) -0.0043(2) 0.0076(2) 0.0012(2)
C8 0.0554(16) 0.0301(12) 0.0514(14) -0.0058(10) 0.0030(12) 0.0005(11)
C9 0.0393(14) 0.0594(16) 0.0456(14) -0.0113(12) 0.0028(11) 0.0039(12)
C10 0.0480(15) 0.0555(15) 0.0426(13) -0.0146(12) 0.0183(11) 0.0019(12)
C11 0.0481(15) 0.0609(16) 0.0505(14) -0.0056(12) 0.0301(12) -0.0003(13)
C12 0.0341(13) 0.080(2) 0.0582(16) -0.0169(15) 0.0247(12) -0.0028(13)
C13 0.0482(16) 0.0678(19) 0.0563(16) -0.0093(14) 0.0183(13) 0.0246(14)
C14 0.0697(18) 0.0437(14) 0.0561(16) -0.0140(12) 0.0293(14) 0.0089(13)
B15 0.0365(13) 0.0275(11) 0.0344(12) -0.0038(9) 0.0149(10) -0.0043(10)
N16 0.0306(10) 0.0331(9) 0.0414(10) 0.0010(8) 0.0119(8) -0.0008(8)
C17 0.0406(13) 0.0332(11) 0.0461(13) 0.0042(10) 0.0162(11) 0.0042(10)
C18 0.0348(13) 0.0464(14) 0.0646(16) 0.0050(12) 0.0074(12) -0.0035(11)
C19 0.0377(12) 0.0276(10) 0.0308(10) 0.0023(8) 0.0099(9) 0.0047(9)
C20 0.0406(12) 0.0414(12) 0.0324(11) 0.0069(9) 0.0171(10) 0.0093(10)
C21 0.0327(12) 0.0440(13) 0.0385(12) 0.0123(10) 0.0120(10) 0.0046(10)
C22 0.0377(12) 0.0351(11) 0.0381(12) 0.0032(9) 0.0079(10) -0.0026(10)
C23 0.0354(12) 0.0330(11) 0.0377(11) -0.0040(9) 0.0123(9) 0.0037(9)
C24 0.0302(11) 0.0314(10) 0.0292(10) 0.0023(8) 0.0080(8) 0.0038(9)
B25 0.0312(12) 0.0314(12) 0.0344(12) -0.0048(10) 0.0107(10) 0.0001(10)
C26 0.0373(12) 0.0227(9) 0.0399(11) -0.0020(8) 0.0136(9) 0.0010(9)
C27 0.0387(12) 0.0278(10) 0.0410(12) -0.0025(9) 0.0137(10) 0.0031(9)
C28 0.0519(14) 0.0275(11) 0.0374(12) -0.0001(9) 0.0118(10) 0.0013(10)
C29 0.0655(17) 0.0309(11) 0.0412(13) -0.0019(10) 0.0245(12) -0.0037(11)
C30 0.0514(15) 0.0368(12) 0.0551(15) -0.0011(11) 0.0306(12) -0.0056(11)
C31 0.0374(12) 0.0344(11) 0.0450(13) -0.0017(10) 0.0144(10) -0.0034(10)
C32 0.0249(10) 0.0377(11) 0.0367(11) -0.0024(9) 0.0093(9) -0.0025(9)
C33 0.0385(12) 0.0325(11) 0.0420(12) -0.0015(9) 0.0119(10) -0.0005(10)
C34 0.0435(14) 0.0342(12) 0.0587(16) 0.0012(11) 0.0183(12) 0.0014(10)
C35 0.0283(12) 0.0459(14) 0.0606(15) 0.0159(12) 0.0110(11) 0.0031(10)
C36 0.0361(13) 0.0646(16) 0.0404(13) 0.0089(12) 0.0112(11) 0.0020(12)
C37 0.0345(12) 0.0533(14) 0.0401(12) -0.0017(11) 0.0124(10) 0.0051(11)
C38 0.0345(12) 0.0376(12) 0.0408(12) -0.009(1) 0.0168(10) -0.0013(10)
C39 0.0431(13) 0.0355(12) 0.0365(12) -0.0022(9) 0.0135(10) -0.0006(10)
C40 0.0559(16) 0.0347(12) 0.0453(13) -0.0037(10) 0.0221(12) 0.0007(11)
C41 0.0519(16) 0.0372(13) 0.0721(18) -0.0188(12) 0.0248(14) -0.0092(12)
C42 0.0379(15) 0.0493(16) 0.098(2) -0.0252(15) 0.0049(15) -0.0026(12)
C43 0.0330(13) 0.0421(14) 0.0790(19) -0.0150(13) 0.0067(13) 0.0054(11)

loop_
_atom_type_symbol
_atom_type_scat_dispersion_real
_atom_type_scat_dispersion_imag
_atom_type_scat_Cromer_Mann_a1
_atom_type_scat_Cromer_Mann_b1
_atom_type_scat_Cromer_Mann_a2
_atom_type_scat_Cromer_Mann_b2
_atom_type_scat_Cromer_Mann_a3
_atom_type_scat_Cromer_Mann_b3
_atom_type_scat_Cromer_Mann_a4
_atom_type_scat_Cromer_Mann_b4
_atom_type_scat_Cromer_Mann_c
_atom_type_scat_source
C 0.0033 0.0016 2.3100 20.8439 1.0200 10.2075 1.5886 0.5687 0.8650 51.6512 0.2156 'International Tables Vol C 4.2.6.8 and 6.1.1.4'
H 0.0000 0.0000 0.4930 10.5109 0.3229 26.1257 0.1402 3.1424 0.0408 57.7998 0.0030 'International Tables Vol C 4.2.6.8 and 6.1.1.4'
N 0.0061 0.0033 12.2126 0.0057 3.1322 9.8933 2.0125 28.9975 1.1663 0.5826 -11.5290 'International Tables Vol C 4.2.6.8 and 6.1.1.4'
B 0.0013 0.0007 2.0545 23.2185 1.3326 1.0210 1.0979 60.3498 0.7068 0.1403 -0.1932 'International Tables Vol C 4.2.6.8 and 6.1.1.4'
Fe 0.3463 0.8444 11.7695 4.7611 7.3573 0.3072 3.5222 15.3535 2.3045 76.8805 1.0369 'International Tables Vol C 4.2.6.8 and 6.1.1.4'
P 0.1023 0.0942 6.4345 1.9067 4.1791 27.1570 1.7800 0.5260 1.4908 68.1645 1.1149 'International Tables Vol C 4.2.6.8 and 6.1.1.4'

loop_
_geom_angle_atom_site_label_1
_geom_angle_atom_site_label_2
_geom_angle_atom_site_label_3
_geom_angle
_geom_angle_publ_flag
P2 Fe1 P7 85.76(2) yes
P2 Fe1 C10 117.31(8) yes
P7 Fe1 C10 156.80(8) yes
P2 Fe1 C11 156.87(8) yes
P7 Fe1 C11 117.12(8) yes
C10 Fe1 C11 39.70(10) yes
P2 Fe1 C12 143.03(9) yes
P7 Fe1 C12 94.15(8) yes
C10 Fe1 C12 66.30(10) yes
C11 Fe1 C12 39.41(11) yes
P2 Fe1 C13 105.81(9) yes
P7 Fe1 C13 106.85(8) yes
C10 Fe1 C13 66.34(10) yes
C11 Fe1 C13 66.04(11) yes
C12 Fe1 C13 39.06(12) yes
P2 Fe1 C14 93.56(8) yes
P7 Fe1 C14 144.45(9) yes
C10 Fe1 C14 39.52(11) yes
C11 Fe1 C14 66.15(11) yes
C12 Fe1 C14 65.79(12) yes
P2 Fe1 B15 89.23(8) yes
P7 Fe1 B15 91.80(8) yes
C10 Fe1 B15 90.94(10) yes
C11 Fe1 B15 93.10(11) yes
C12 Fe1 B15 127.68(12) yes
C13 Fe1 C14 39.36(11) yes
C13 Fe1 B15 156.58(11) yes
C14 Fe1 B15 123.74(11) yes
Fe1 P2 C3 115.91(10) yes
Fe1 P2 C4 120.62(10) yes
C3 P2 C4 101.56(12) yes
Fe1 P2 C5 109.19(8) yes
C3 P2 C5 103.51(12) yes
C4 P2 C5 104.20(15) yes
P2 C3 H32 109.6 no
P2 C3 H31 109.7 no
H32 C3 H31 110.1 no
P2 C3 H33 109.4 no
H32 C3 H33 108.6 no
H31 C3 H33 109.5 no
P2 C4 H42 107.8 no
P2 C4 H41 109.5 no
H42 C4 H41 109.9 no
P2 C4 H43 108.9 no
H42 C4 H43 110.2 no
H41 C4 H43 110.4 no
P2 C5 C6 108.54(18) yes
P2 C5 H52 110.2 no
C6 C5 H52 111.6 no
P2 C5 H51 107.7 no
C6 C5 H51 109.7 no
H52 C5 H51 109.1 no
C5 C6 P7 109.49(17) yes
C5 C6 H61 110.3 no
P7 C6 H61 108.3 no
C5 C6 H62 110.0 no
P7 C6 H62 108.5 no
H61 C6 H62 110.1 no
C6 P7 Fe1 110.56(8) yes
C6 P7 C8 102.82(13) yes
Fe1 P7 C8 119.22(8) yes
C6 P7 C9 101.69(13) yes
Fe1 P7 C9 117.68(9) yes
C8 P7 C9 102.54(12) yes
P7 C8 H81 106.0 no
P7 C8 H82 109.1 no
H81 C8 H82 110.6 no
P7 C8 H83 108.9 no
H81 C8 H83 112.9 no
H82 C8 H83 109.2 no
P7 C9 H91 108.7 no
P7 C9 H92 108.7 no
H91 C9 H92 111.0 no
P7 C9 H93 106.4 no
H91 C9 H93 110.7 no
H92 C9 H93 111.2 no
Fe1 C10 C11 70.06(14) yes
Fe1 C10 C14 70.11(14) yes
C11 C10 C14 107.2(2) yes
Fe1 C10 H101 125.4 no
C11 C10 H101 126.5 no
C14 C10 H101 126.3 no
Fe1 C11 C10 70.24(14) yes
Fe1 C11 C12 70.44(14) yes
C10 C11 C12 107.9(3) yes
Fe1 C11 H111 124.7 no
C10 C11 H111 125.7 no
C12 C11 H111 126.4 no
Fe1 C12 C11 70.15(14) yes
Fe1 C12 C13 71.02(15) yes
C11 C12 C13 108.7(2) yes
Fe1 C12 H121 125.5 no
C11 C12 H121 124.4 no
C13 C12 H121 126.9 no
Fe1 C13 C12 69.92(15) yes
Fe1 C13 C14 69.60(14) yes
C12 C13 C14 107.4(2) yes
Fe1 C13 H131 122.8 no
C12 C13 H131 126.1 no
C14 C13 H131 126.4 no
Fe1 C14 C13 71.04(14) yes
Fe1 C14 C10 70.37(14) yes
C13 C14 C10 108.8(3) yes
Fe1 C14 H141 124.6 no
C13 C14 H141 127.3 no
C10 C14 H141 123.9 no
Fe1 B15 N16 175.37(19) yes
B15 N16 C17 124.34(19) yes
B15 N16 C18 122.57(19) yes
C17 N16 C18 113.08(18) yes
N16 C17 H172 109.9 no
N16 C17 H171 109.8 no
H172 C17 H171 109.4 no
N16 C17 H173 108.9 no
H172 C17 H173 108.9 no
H171 C17 H173 109.9 no
N16 C18 H182 109.6 no
N16 C18 H181 110.6 no
H182 C18 H181 110.2 no
N16 C18 H183 109.4 no
H182 C18 H183 106.7 no
H181 C18 H183 110.4 no
C20 C19 C24 122.7(2) yes
C20 C19 H191 119.3 no
C24 C19 H191 118.0 no
C19 C20 C21 120.3(2) yes
C19 C20 H201 118.7 no
C21 C20 H201 121.0 no
C20 C21 C22 118.8(2) yes
C20 C21 H211 121.4 no
C22 C21 H211 119.8 no
C21 C22 C23 120.3(2) yes
C21 C22 H221 119.5 no
C23 C22 H221 120.2 no
C22 C23 C24 122.8(2) yes
C22 C23 H231 119.7 no
C24 C23 H231 117.5 no
C23 C24 C19 115.08(19) yes
C23 C24 B25 119.28(18) yes
C19 C24 B25 125.49(19) yes
C24 B25 C26 112.29(17) yes
C24 B25 C32 104.65(17) yes
C26 B25 C32 110.57(17) yes
C24 B25 C38 111.45(17) yes
C26 B25 C38 104.77(17) yes
C32 B25 C38 113.31(18) yes
B25 C26 C27 124.81(19) yes
B25 C26 C31 120.08(19) yes
C27 C26 C31 115.1(2) yes
C26 C27 C28 122.5(2) yes
C26 C27 H271 118.8 no
C28 C27 H271 118.6 no
C27 C28 C29 120.4(2) yes
C27 C28 H281 119.9 no
C29 C28 H281 119.7 no
C28 C29 C30 118.8(2) yes
C28 C29 H291 121.7 no
C30 C29 H291 119.5 no
C29 C30 C31 120.4(2) yes
C29 C30 H301 119.1 no
C31 C30 H301 120.5 no
C26 C31 C30 122.8(2) yes
C26 C31 H311 118.1 no
C30 C31 H311 119.1 no
B25 C32 C33 124.88(19) yes
B25 C32 C37 120.57(19) yes
C33 C32 C37 114.4(2) yes
C32 C33 C34 123.4(2) yes
C32 C33 H331 118.6 no
C34 C33 H331 118.0 no
C33 C34 C35 119.8(2) yes
C33 C34 H341 120.0 no
C35 C34 H341 120.1 no
C34 C35 C36 119.1(2) yes
C34 C35 H351 119.6 no
C36 C35 H351 121.3 no
C35 C36 C37 120.4(2) yes
C35 C36 H361 121.3 no
C37 C36 H361 118.3 no
C32 C37 C36 122.8(2) yes
C32 C37 H371 118.7 no
C36 C37 H371 118.4 no
B25 C38 C39 120.51(19) yes
B25 C38 C43 124.5(2) yes
C39 C38 C43 114.8(2) yes
C38 C39 C40 123.2(2) yes
C38 C39 H391 118.2 no
C40 C39 H391 118.7 no
C39 C40 C41 120.0(2) yes
C39 C40 H401 120.2 no
C41 C40 H401 119.8 no
C40 C41 C42 119.1(2) yes
C40 C41 H411 120.4 no
C42 C41 H411 120.5 no
C41 C42 C43 120.3(2) yes
C41 C42 H421 120.2 no
C43 C42 H421 119.5 no
C42 C43 C38 122.6(2) yes
C42 C43 H431 119.2 no
C38 C43 H431 118.2 no

loop_
_geom_bond_atom_site_label_1
_geom_bond_atom_site_label_2
_geom_bond_distance
_geom_bond_publ_flag
Fe1 P2 2.1574(7) yes
Fe1 P7 2.1773(6) yes
Fe1 C10 2.094(2) yes
Fe1 C11 2.092(2) yes
Fe1 C12 2.095(2) yes
Fe1 C13 2.110(2) yes
Fe1 C14 2.091(2) yes
Fe1 B15 1.811(3) yes
P2 C3 1.817(2) yes
P2 C4 1.820(3) yes
P2 C5 1.821(3) yes
C3 H32 0.975 no
C3 H31 0.956 no
C3 H33 0.963 no
C4 H42 0.984 no
C4 H41 0.975 no
C4 H43 0.972 no
C5 C6 1.502(4) yes
C5 H52 0.981 no
C5 H51 0.998 no
C6 P7 1.856(3) yes
C6 H61 0.986 no
C6 H62 0.997 no
P7 C8 1.817(2) yes
P7 C9 1.815(2) yes
C8 H81 0.992 no
C8 H82 0.986 no
C8 H83 0.979 no
C9 H91 0.975 no
C9 H92 0.974 no
C9 H93 0.986 no
C10 C11 1.421(4) yes
C10 C14 1.415(4) yes
C10 H101 1.005 no
C11 C12 1.412(4) yes
C11 H111 1.019 no
C12 C13 1.406(4) yes
C12 H121 1.015 no
C13 C14 1.415(4) yes
C13 H131 1.011 no
C14 H141 1.004 no
B15 N16 1.357(3) yes
N16 C17 1.466(3) yes
N16 C18 1.467(3) yes
C17 H172 0.977 no
C17 H171 0.971 no
C17 H173 0.975 no
C18 H182 1.012 no
C18 H181 0.972 no
C18 H183 1.005 no
C19 C20 1.395(3) yes
C19 C24 1.403(3) yes
C19 H191 0.972 no
C20 C21 1.384(3) yes
C20 H201 0.936 no
C21 C22 1.389(3) yes
C21 H211 0.955 no
C22 C23 1.385(3) yes
C22 H221 0.958 no
C23 C24 1.409(3) yes
C23 H231 0.960 no
C24 B25 1.643(3) yes
B25 C26 1.645(3) yes
B25 C32 1.648(3) yes
B25 C38 1.648(3) yes
C26 C27 1.404(3) yes
C26 C31 1.411(3) yes
C27 C28 1.402(3) yes
C27 H271 0.965 no
C28 C29 1.379(4) yes
C28 H281 0.966 no
C29 C30 1.391(4) yes
C29 H291 0.958 no
C30 C31 1.386(3) yes
C30 H301 0.962 no
C31 H311 0.974 no
C32 C33 1.396(3) yes
C32 C37 1.406(3) yes
C33 C34 1.397(3) yes
C33 H331 0.961 no
C34 C35 1.377(4) yes
C34 H341 0.976 no
C35 C36 1.374(4) yes
C35 H351 0.976 no
C36 C37 1.391(3) yes
C36 H361 0.962 no
C37 H371 0.983 no
C38 C39 1.404(3) yes
C38 C43 1.394(3) yes
C39 C40 1.389(3) yes
C39 H391 0.958 no
C40 C41 1.378(4) yes
C40 H401 0.984 no
C41 C42 1.373(4) yes
C41 H411 0.970 no
C42 C43 1.403(4) yes
C42 H421 0.956 no
C43 H431 0.946 no
